data_1575921
loop_
_publ_author_name
'Sasikumar, Anagha'
'Novotn\'y, Jan'
'Chyba, Jan'
'Kobera, Libor'
'Marek, Radek'

_publ_section_title
;
 Supramolecular covalency of halogen bonds revealed by NMR contact shifts
 in paramagnetic cocrystals
;
_journal_issue 43
_journal_name_full 'Chemical Science'
_journal_page_first 20239
_journal_page_last 20244
_journal_paper_doi 10.1039/D5SC05769H
_journal_volume 16
_journal_year 2025
_chemical_formula_sum 'C16 H14 Br2 F4 O4 Pd'
_chemical_formula_weight 612.49
_space_group_crystal_system monoclinic
_space_group_IT_number 12
_space_group_name_Hall '-I 2y'
_space_group_name_H-M_alt 'I 1 2/m 1'
_atom_sites_solution_hydrogens geom
_audit_creation_method SHELXL-2019/3
_audit_update_record
;
2025-07-11 deposited with the CCDC.	2025-10-01 downloaded from the CCDC.
;
_cell_angle_alpha 90
_cell_angle_beta 94.786(4)
_cell_angle_gamma 90
_cell_formula_units_Z 2
_cell_length_a 4.73648(19)
_cell_length_b 15.3598(5)
_cell_length_c 12.6168(5)
_cell_measurement_reflns_used 3478
_cell_measurement_temperature 120.02(10)
_cell_measurement_theta_max 77.2570
_cell_measurement_theta_min 4.4910
_cell_volume 914.69(6)
_computing_cell_refinement 'CrysAlisPro 1.171.43.143a (Rigaku OD, 2024)'
_computing_data_collection 'CrysAlisPro 1.171.43.143a (Rigaku OD, 2024)'
_computing_data_reduction 'CrysAlisPro 1.171.43.143a (Rigaku OD, 2024)'
_computing_structure_refinement 'SHELXL-2019/2 (Sheldrick, 2019)'
_diffrn_ambient_temperature 120.02(10)
_diffrn_detector_area_resol_mean 10.0000
_diffrn_measured_fraction_theta_full 0.998
_diffrn_measured_fraction_theta_max 0.981
_diffrn_measurement_device_type 'ROD, Synergy Custom system, HyPix'
_diffrn_measurement_method '\w scans'
_diffrn_radiation_type CuK\a
_diffrn_radiation_wavelength 1.54184
_diffrn_reflns_av_R_equivalents 0.0425
_diffrn_reflns_av_unetI/netI 0.0228
_diffrn_reflns_Laue_measured_fraction_full 0.998
_diffrn_reflns_Laue_measured_fraction_max 0.981
_diffrn_reflns_limit_h_max 5
_diffrn_reflns_limit_h_min -4
_diffrn_reflns_limit_k_max 19
_diffrn_reflns_limit_k_min -19
_diffrn_reflns_limit_l_max 15
_diffrn_reflns_limit_l_min -15
_diffrn_reflns_number 4130
_diffrn_reflns_point_group_measured_fraction_full 0.998
_diffrn_reflns_point_group_measured_fraction_max 0.981
_diffrn_reflns_theta_full 67.684
_diffrn_reflns_theta_max 77.176
_diffrn_reflns_theta_min 4.545
_diffrn_source 'Rotating-anode X-ray tube'
_exptl_absorpt_coefficient_mu 13.875
_exptl_absorpt_correction_T_max 1.00000
_exptl_absorpt_correction_T_min 0.56810
_exptl_absorpt_correction_type multi-scan
_exptl_absorpt_process_details
;
CrysAlisPro 1.171.43.143a (Rigaku Oxford Diffraction, 2024)
Empirical absorption correction using spherical harmonics,
implemented in SCALE3 ABSPACK scaling algorithm.
;
_exptl_crystal_density_diffrn 2.224
_exptl_crystal_description Plate
_exptl_crystal_F_000 588
_exptl_crystal_size_max 0.150
_exptl_crystal_size_mid 0.080
_exptl_crystal_size_min 0.020
_refine_diff_density_max 1.338
_refine_diff_density_min -1.500
_refine_diff_density_rms 0.206
_refine_ls_extinction_method none
_refine_ls_goodness_of_fit_ref 1.150
_refine_ls_hydrogen_treatment constr
_refine_ls_matrix_type full
_refine_ls_number_parameters 67
_refine_ls_number_reflns 979
_refine_ls_number_restraints 0
_refine_ls_restrained_S_all 1.150
_refine_ls_R_factor_all 0.0441
_refine_ls_R_factor_gt 0.0440
_refine_ls_shift/su_max 0.001
_refine_ls_shift/su_mean 0.000
_refine_ls_structure_factor_coef Fsqd
_refine_ls_weighting_details 'w=1/[\s^2^(Fo^2^)+(0.0986P)^2^+1.1581P] where P=(Fo^2^+2Fc^2^)/3'
_refine_ls_weighting_scheme calc
_refine_ls_wR_factor_gt 0.1310
_refine_ls_wR_factor_ref 0.1311
_reflns_Friedel_coverage 0.000
_reflns_number_gt 967
_reflns_number_total 979
_reflns_threshold_expression 'I > 2\s(I)'
_cod_data_source_file d5sc05769h3.cif
_cod_data_source_block 2Br
_cod_depositor_comments 'Adding full bibliography for 1575919--1575921.cif.'
_cod_original_sg_symbol_H-M 'I 2/m'
_cod_database_code 1575921
_shelx_shelxl_version_number 2019/3
_shelx_space_group_comment
;
The symmetry employed for this shelxl refinement is uniquely defined
by the following loop, which should always be used as a source of
symmetry information in preference to the above space-group names.
They are only intended as comments.
;
_shelx_estimated_absorpt_t_min 0.230
_shelx_estimated_absorpt_t_max 0.769
_oxdiff_exptl_absorpt_empirical_full_min 0.539
_oxdiff_exptl_absorpt_empirical_full_max 3.191
_oxdiff_exptl_absorpt_empirical_details
;
Empirical correction (ABSPACK) includes:
- Absorption correction using spherical harmonics
- Frame scaling
;

loop_
_space_group_symop_operation_xyz
'x, y, z'
'-x, y, -z'
'x+1/2, y+1/2, z+1/2'
'-x+1/2, y+1/2, -z+1/2'
'-x, -y, -z'
'x, -y, z'
'-x+1/2, -y+1/2, -z+1/2'
'x+1/2, -y+1/2, z+1/2'

loop_
_atom_site_label
_atom_site_type_symbol
_atom_site_fract_x
_atom_site_fract_y
_atom_site_fract_z
_atom_site_U_iso_or_equiv
_atom_site_adp_type
_atom_site_occupancy
_atom_site_site_symmetry_order
_atom_site_calc_flag
_atom_site_refinement_flags_posn
_atom_site_refinement_flags_adp
_atom_site_refinement_flags_occupancy
_atom_site_disorder_assembly
_atom_site_disorder_group
Br1 Br 0.500000 0.28678(4) 1.000000 0.0306(3) Uani 1 2 d S T P . .
F1 F 0.1021(5) 0.41330(17) 0.87429(19) 0.0315(6) Uani 1 1 d . . . . .
C1 C 0.500000 0.4088(4) 1.000000 0.0227(12) Uani 1 2 d S T P . .
C2 C 0.3002(9) 0.4552(3) 0.9362(3) 0.0232(8) Uani 1 1 d . . . . .
Pd1_1 Pd 0.000000 0.500000 0.500000 0.0179(3) Uani 1 4 d S T P . .
O1_1 O 0.2153(6) 0.59573(16) 0.5756(2) 0.0221(6) Uani 1 1 d . . . . .
C1_1 C 0.4215(8) 0.5816(3) 0.6456(3) 0.0213(8) Uani 1 1 d . . . . .
C2_1 C 0.5242(11) 0.500000 0.6800(4) 0.0225(10) Uani 1 2 d S T P . .
H2_1 H 0.680398 0.500000 0.732314 0.027 Uiso 1 2 calc R U P . .
C3_1 C 0.5638(10) 0.6620(3) 0.6915(4) 0.0280(9) Uani 1 1 d . . . . .
H3A_1 H 0.751250 0.667837 0.664772 0.042 Uiso 1 1 calc R U . . .
H3B_1 H 0.584372 0.657524 0.769243 0.042 Uiso 1 1 calc R U . . .
H3C_1 H 0.448595 0.713112 0.670496 0.042 Uiso 1 1 calc R U . . .

loop_
_atom_site_aniso_label
_atom_site_aniso_U_11
_atom_site_aniso_U_22
_atom_site_aniso_U_33
_atom_site_aniso_U_23
_atom_site_aniso_U_13
_atom_site_aniso_U_12
Br1 0.0446(5) 0.0177(4) 0.0309(4) 0.000 0.0106(3) 0.000
F1 0.0282(13) 0.0314(14) 0.0338(13) -0.0059(10) -0.0035(10) -0.0078(10)
C1 0.024(3) 0.019(3) 0.026(3) 0.000 0.005(2) 0.000
C2 0.0224(18) 0.024(2) 0.0230(15) -0.0028(14) 0.0028(13) -0.0019(14)
Pd1_1 0.0183(4) 0.0140(4) 0.0207(4) 0.000 -0.0018(2) 0.000
O1_1 0.0245(13) 0.0162(13) 0.0247(13) -0.0003(10) -0.0026(10) -0.0008(10)
C1_1 0.0221(18) 0.0199(19) 0.0225(17) 0.0002(14) 0.0058(14) 0.0011(14)
C2_1 0.019(2) 0.026(3) 0.021(2) 0.000 -0.0034(19) 0.000
C3_1 0.029(2) 0.0237(18) 0.031(2) -0.0013(18) -0.0031(17) -0.0042(18)

loop_
_atom_type_symbol
_atom_type_description
_atom_type_scat_dispersion_real
_atom_type_scat_dispersion_imag
_atom_type_scat_source
C C 0.0181 0.0091 'International Tables Vol C Tables 4.2.6.8 and 6.1.1.4'
H H 0.0000 0.0000 'International Tables Vol C Tables 4.2.6.8 and 6.1.1.4'
O O 0.0492 0.0322 'International Tables Vol C Tables 4.2.6.8 and 6.1.1.4'
F F 0.0727 0.0534 'International Tables Vol C Tables 4.2.6.8 and 6.1.1.4'
Br Br -0.6763 1.2805 'International Tables Vol C Tables 4.2.6.8 and 6.1.1.4'
Pd Pd 0.1215 3.9337 'International Tables Vol C Tables 4.2.6.8 and 6.1.1.4'

loop_
_geom_angle_atom_site_label_1
_geom_angle_atom_site_label_2
_geom_angle_atom_site_label_3
_geom_angle
_geom_angle_site_symmetry_1
_geom_angle_site_symmetry_3
_geom_angle_publ_flag
C2 C1 C2 118.2(5) 2_657 . ?
C2 C1 Br1 120.9(3) 2_657 . ?
C2 C1 Br1 120.9(3) . . ?
F1 C2 C2 118.8(2) . 6_565 ?
F1 C2 C1 120.3(4) . . ?
C2 C2 C1 120.9(3) 6_565 . ?
O1_1 Pd1_1 O1_1 180.0 . 5_566 ?
O1_1 Pd1_1 O1_1 95.43(15) . 6_565 ?
O1_1 Pd1_1 O1_1 84.57(15) 5_566 6_565 ?
O1_1 Pd1_1 O1_1 84.57(15) . 2_556 ?
O1_1 Pd1_1 O1_1 95.43(15) 5_566 2_556 ?
O1_1 Pd1_1 O1_1 180.00(14) 6_565 2_556 ?
C1_1 O1_1 Pd1_1 122.5(2) . . ?
O1_1 C1_1 C2_1 126.2(4) . . ?
O1_1 C1_1 C3_1 114.8(4) . . ?
C2_1 C1_1 C3_1 119.0(4) . . ?
C1_1 C2_1 C1_1 127.1(5) . 6_565 ?

loop_
_geom_bond_atom_site_label_1
_geom_bond_atom_site_label_2
_geom_bond_distance
_geom_bond_site_symmetry_2
_geom_bond_publ_flag
Br1 C1 1.874(6) . ?
F1 C2 1.335(5) . ?
C1 C2 1.387(5) 2_657 ?
C1 C2 1.387(5) . ?
C2 C2 1.377(8) 6_565 ?
Pd1_1 O1_1 1.988(2) . ?
Pd1_1 O1_1 1.988(2) 5_566 ?
Pd1_1 O1_1 1.988(2) 6_565 ?
Pd1_1 O1_1 1.988(2) 2_556 ?
O1_1 C1_1 1.279(5) . ?
C1_1 C2_1 1.400(5) . ?
C1_1 C3_1 1.500(6) . ?
